data_7013005
loop_
_publ_author_name
'Patmore, Nathan J.'
'Ingleson, Michael J.'
'Mahon, Mary F.'
'Weller, Andrew S.'

_publ_section_title
;
 Investigation of the synthesis of {Mo(\h5-C5H5)(CO)3}+ fragments
 partnered with the monoanionic carboranes [closo-CB11H11Br]-,
 [closo-CB11H6Br6]- and [closo-HCB11Me11]- by silver salt metathesis
 and hydride abstraction
;
_journal_coden_ASTM DTARAF
_journal_issue 14
_journal_name_full 'Dalton Transactions'
_journal_page_first 2894
_journal_page_last 2904
_journal_paper_doi 10.1039/b303537a
_journal_year 2003
_chemical_formula_sum 'C9 H16 B11 Br Mo O3'
_chemical_formula_weight 466.98
_chemical_name_common 3
_space_group_IT_number 2
_symmetry_cell_setting triclinic
_symmetry_space_group_name_Hall '-P 1'
_symmetry_space_group_name_H-M 'P -1'
_atom_sites_solution_hydrogens geom
_atom_sites_solution_primary direct
_atom_sites_solution_secondary difmap
_audit_creation_method SHELXL-97
_cell_angle_alpha 104.8390(10)
_cell_angle_beta 100.4580(10)
_cell_angle_gamma 90.2010(10)
_cell_formula_units_Z 2
_cell_length_a 7.64100(10)
_cell_length_b 10.9320(2)
_cell_length_c 11.3340(2)
_cell_measurement_reflns_used 25
_cell_measurement_temperature 173(2)
_cell_measurement_theta_max 18
_cell_measurement_theta_min 12
_cell_volume 898.72(3)
_computing_data_reduction 'Denzo and Scalepack (otwinowski & Minor, 1997'
_computing_molecular_graphics 'ORTEX (P.McArdle, 1995)'
_computing_publication_material 'SHELXL-97/2 (Sheldrick,1997)'
_computing_structure_refinement 'SHELXL-97 (Sheldrick, 1997)'
_computing_structure_solution 'SHELXS-97 (Sheldrick, 1990)'
_diffrn_ambient_temperature 173(2)
_diffrn_measured_fraction_theta_full 0.996
_diffrn_measured_fraction_theta_max 0.996
_diffrn_measurement_device_type KappaCCD
_diffrn_measurement_method KappaCCD
_diffrn_radiation_monochromator graphite
_diffrn_radiation_source 'fine-focus sealed tube'
_diffrn_radiation_type MoK\a
_diffrn_radiation_wavelength 0.71073
_diffrn_reflns_av_R_equivalents 0.0523
_diffrn_reflns_av_sigmaI/netI 0.0397
_diffrn_reflns_limit_h_max 10
_diffrn_reflns_limit_h_min -10
_diffrn_reflns_limit_k_max 14
_diffrn_reflns_limit_k_min -15
_diffrn_reflns_limit_l_max 15
_diffrn_reflns_limit_l_min -15
_diffrn_reflns_number 20929
_diffrn_reflns_theta_full 30.00
_diffrn_reflns_theta_max 30.00
_diffrn_reflns_theta_min 3.59
_exptl_absorpt_coefficient_mu 2.956
_exptl_absorpt_correction_T_max 0.81
_exptl_absorpt_correction_T_min 0.66
_exptl_absorpt_correction_type multi-scan
_exptl_crystal_colour Red
_exptl_crystal_density_diffrn 1.726
_exptl_crystal_density_method 'not measured'
_exptl_crystal_description Plate
_exptl_crystal_F_000 452
_exptl_crystal_size_max 0.50
_exptl_crystal_size_mid 0.40
_exptl_crystal_size_min 0.20
_refine_diff_density_max 0.855
_refine_diff_density_min -0.912
_refine_diff_density_rms 0.094
_refine_ls_extinction_coef 0.0087(11)
_refine_ls_extinction_expression Fc^*^=kFc[1+0.001xFc^2^\l^3^/sin(2\q)]^-1/4^
_refine_ls_extinction_method SHELXL
_refine_ls_goodness_of_fit_ref 1.041
_refine_ls_hydrogen_treatment constr
_refine_ls_matrix_type full
_refine_ls_number_parameters 227
_refine_ls_number_reflns 5224
_refine_ls_number_restraints 0
_refine_ls_restrained_S_all 1.041
_refine_ls_R_factor_all 0.0346
_refine_ls_R_factor_gt 0.0278
_refine_ls_shift/su_max 0.001
_refine_ls_shift/su_mean 0.000
_refine_ls_structure_factor_coef Fsqd
_refine_ls_weighting_details 'calc w=1/[\s^2^(Fo^2^)+(0.0321P)^2^+0.3609P] where P=(Fo^2^+2Fc^2^)/3'
_refine_ls_weighting_scheme calc
_refine_ls_wR_factor_gt 0.0670
_refine_ls_wR_factor_ref 0.0701
_reflns_number_gt 4596
_reflns_number_total 5224
_reflns_threshold_expression >2sigma(I)
_cod_data_source_file b303537a.txt
_cod_data_source_block k01asw21
_cod_depositor_comments
;
The following automatic conversions were performed:
'_symmetry_cell_setting' value 'Triclinic' changed to 'triclinic'
according to '/home/saulius/struct/CIF-dictionaries/cif_core.dic'
dictionary named 'cif_core.dic' version 2.4.1 from
2010-06-29.

'_exptl_absorpt_correction_type' value 'Multi-Scan' changed
to 'multi-scan' according to
'/home/saulius/struct/CIF-dictionaries/cif_core.dic' dictionary named
'cif_core.dic' version 2.4.1 from 2010-06-29.

Automatic conversion script
Id: cif_fix_enum 1527 2010-12-29 10:47:43Z saulius 

 Updated bibliographic information.

 Antanas Vaitkus,
 2019-10-03
;
_cod_original_sg_symbol_H-M P-1
_cod_database_code 7013005

loop_
_symmetry_equiv_pos_as_xyz
'x, y, z'
'-x, -y, -z'

loop_
_atom_site_label
_atom_site_type_symbol
_atom_site_fract_x
_atom_site_fract_y
_atom_site_fract_z
_atom_site_U_iso_or_equiv
_atom_site_adp_type
_atom_site_occupancy
_atom_site_symmetry_multiplicity
_atom_site_calc_flag
_atom_site_refinement_flags
_atom_site_disorder_assembly
_atom_site_disorder_group
Mo1 Mo 0.25571(2) 0.390408(15) 0.719815(14) 0.01926(7) Uani 1 1 d . . .
Br1 Br 0.48485(2) 0.277356(18) 0.578971(16) 0.02176(7) Uani 1 1 d . . .
O2 O 0.6280(2) 0.46335(17) 0.89907(15) 0.0369(4) Uani 1 1 d . . .
O3 O 0.2168(3) 0.66743(16) 0.87709(17) 0.0431(4) Uani 1 1 d . . .
O4 O 0.2028(2) 0.54057(15) 0.51241(15) 0.0320(3) Uani 1 1 d . . .
C1 C 0.2580(4) 0.0584(3) 0.1128(2) 0.0403(6) Uani 1 1 d . . .
H1 H 0.2139 0.0088 0.0120 0.048 Uiso 1 1 calc R . .
C2 C 0.4953(3) 0.4377(2) 0.83239(18) 0.0257(4) Uani 1 1 d . . .
C3 C 0.2300(3) 0.5681(2) 0.8176(2) 0.0297(4) Uani 1 1 d . . .
C4 C 0.2254(3) 0.48735(19) 0.58683(19) 0.0242(4) Uani 1 1 d . . .
C5 C 0.0014(3) 0.2548(2) 0.6343(2) 0.0305(4) Uani 1 1 d . . .
H5A H -0.0528 0.2402 0.5492 0.037 Uiso 1 1 calc R . .
C6 C 0.1326(3) 0.1812(2) 0.6850(2) 0.0325(5) Uani 1 1 d . . .
H6A H 0.1804 0.1078 0.6393 0.039 Uiso 1 1 calc R . .
C7 C 0.1799(3) 0.2347(2) 0.8139(2) 0.0359(5) Uani 1 1 d . . .
H7A H 0.2654 0.2043 0.8702 0.043 Uiso 1 1 calc R . .
C8 C 0.0783(3) 0.3411(2) 0.8449(2) 0.0338(5) Uani 1 1 d . . .
H8A H 0.0830 0.3954 0.9257 0.041 Uiso 1 1 calc R . .
C9 C -0.0333(3) 0.3533(2) 0.7330(2) 0.0315(5) Uani 1 1 d . . .
H9A H -0.1164 0.4168 0.7265 0.038 Uiso 1 1 calc R . .
B2 B 0.2809(5) -0.0333(3) 0.2153(3) 0.0475(8) Uani 1 1 d . . .
H2 H 0.2554 -0.1386 0.1901 0.057 Uiso 1 1 calc R . .
B3 B 0.1034(4) 0.0703(3) 0.2061(2) 0.0475(8) Uani 1 1 d . . .
H3 H -0.0387 0.0329 0.1747 0.057 Uiso 1 1 calc R . .
B4 B 0.1821(4) 0.2040(3) 0.1644(2) 0.0385(6) Uani 1 1 d . . .
H4 H 0.0913 0.2542 0.1052 0.046 Uiso 1 1 calc R . .
B5 B 0.4065(3) 0.1843(2) 0.1486(2) 0.0289(5) Uani 1 1 d . . .
H5 H 0.4634 0.2218 0.0796 0.035 Uiso 1 1 calc R . .
B6 B 0.4700(4) 0.0374(3) 0.1796(2) 0.0367(6) Uani 1 1 d . . .
H6 H 0.5684 -0.0216 0.1311 0.044 Uiso 1 1 calc R . .
B7 B 0.2280(4) 0.0670(3) 0.3527(2) 0.0362(6) Uani 1 1 d . . .
H7 H 0.1695 0.0288 0.4206 0.043 Uiso 1 1 calc R . .
B8 B 0.1651(3) 0.2155(3) 0.3214(2) 0.0324(5) Uani 1 1 d . . .
H8 H 0.0655 0.2745 0.3684 0.039 Uiso 1 1 calc R . .
B9 B 0.3544(3) 0.2865(2) 0.2858(2) 0.0259(4) Uani 1 1 d . . .
H9 H 0.3783 0.3918 0.3098 0.031 Uiso 1 1 calc R . .
B10 B 0.5352(3) 0.1819(2) 0.2953(2) 0.0253(4) Uani 1 1 d . . .
H10 H 0.6775 0.2190 0.3256 0.030 Uiso 1 1 calc R . .
B11 B 0.4567(4) 0.0463(2) 0.3364(2) 0.0340(6) Uani 1 1 d . . .
H11 H 0.5481 -0.0055 0.3935 0.041 Uiso 1 1 calc R . .
B12 B 0.3820(3) 0.1973(2) 0.39717(19) 0.0224(4) Uani 1 1 d . . .

loop_
_atom_site_aniso_label
_atom_site_aniso_U_11
_atom_site_aniso_U_22
_atom_site_aniso_U_33
_atom_site_aniso_U_23
_atom_site_aniso_U_13
_atom_site_aniso_U_12
Mo1 0.01611(9) 0.02659(10) 0.01596(9) 0.00734(6) 0.00273(6) 0.00000(6)
Br1 0.01825(10) 0.02928(12) 0.01551(10) 0.00287(7) 0.00174(7) 0.00077(7)
O2 0.0236(8) 0.0582(11) 0.0228(7) 0.0027(7) -0.0003(6) 0.0001(7)
O3 0.0436(10) 0.0378(10) 0.0450(10) 0.0008(8) 0.0149(8) 0.0083(8)
O4 0.0338(8) 0.0358(8) 0.0303(8) 0.0174(7) 0.0034(7) 0.0018(6)
C1 0.0478(14) 0.0530(15) 0.0158(9) 0.0050(9) 0.0010(10) -0.0178(12)
C2 0.0224(9) 0.0356(11) 0.0181(8) 0.0040(8) 0.0061(7) 0.0019(8)
C3 0.0236(10) 0.0390(12) 0.0277(10) 0.0091(9) 0.0071(8) 0.0037(8)
C4 0.0209(9) 0.0280(10) 0.0234(9) 0.0068(8) 0.0036(7) 0.0009(7)
C5 0.0255(10) 0.0403(12) 0.0255(10) 0.0117(9) 0.0005(8) -0.0109(9)
C6 0.0306(11) 0.0304(11) 0.0405(12) 0.0135(9) 0.0108(9) -0.0073(9)
C7 0.0325(11) 0.0467(13) 0.0351(12) 0.0269(11) 0.0009(10) -0.0071(10)
C8 0.0303(11) 0.0512(14) 0.0229(10) 0.0131(9) 0.0083(9) -0.0090(10)
C9 0.0191(9) 0.0461(13) 0.0323(11) 0.0146(10) 0.0067(8) -0.0022(9)
B2 0.077(2) 0.0395(15) 0.0219(12) 0.0033(11) 0.0053(13) -0.0209(15)
B3 0.0418(16) 0.075(2) 0.0203(12) 0.0077(13) -0.0016(11) -0.0286(15)
B4 0.0288(12) 0.0679(19) 0.0205(11) 0.0176(12) 0.0000(10) 0.0009(12)
B5 0.0309(12) 0.0390(13) 0.0176(10) 0.0091(9) 0.0038(9) -0.0004(10)
B6 0.0535(17) 0.0363(13) 0.0177(10) 0.0033(10) 0.0055(11) 0.0030(12)
B7 0.0453(15) 0.0406(14) 0.0206(11) 0.0067(10) 0.0029(10) -0.0197(12)
B8 0.0217(11) 0.0558(16) 0.0194(10) 0.0123(10) -0.0002(9) -0.0049(11)
B9 0.0254(11) 0.0339(12) 0.0206(10) 0.0109(9) 0.0044(9) 0.0012(9)
B10 0.0270(11) 0.0314(12) 0.0175(9) 0.0058(8) 0.0048(8) 0.0027(9)
B11 0.0535(16) 0.0272(12) 0.0209(11) 0.0059(9) 0.0063(11) 0.0026(11)
B12 0.0242(10) 0.0276(11) 0.0129(9) 0.0034(8) 0.0002(8) -0.0047(8)

loop_
_atom_type_symbol
_atom_type_description
_atom_type_scat_dispersion_real
_atom_type_scat_dispersion_imag
_atom_type_scat_source
C C 0.0033 0.0016 'International Tables Vol C Tables 4.2.6.8 and 6.1.1.4'
H H 0.0000 0.0000 'International Tables Vol C Tables 4.2.6.8 and 6.1.1.4'
Mo Mo -1.6832 0.6857 'International Tables Vol C Tables 4.2.6.8 and 6.1.1.4'
Br Br -0.2901 2.4595 'International Tables Vol C Tables 4.2.6.8 and 6.1.1.4'
B B 0.0013 0.0007 'International Tables Vol C Tables 4.2.6.8 and 6.1.1.4'
O O 0.0106 0.0060 'International Tables Vol C Tables 4.2.6.8 and 6.1.1.4'

loop_
_geom_angle_atom_site_label_1
_geom_angle_atom_site_label_2
_geom_angle_atom_site_label_3
_geom_angle
_geom_angle_site_symmetry_1
_geom_angle_site_symmetry_3
_geom_angle_publ_flag
C3 Mo1 C2 76.51(9) . . ?
C3 Mo1 C4 77.56(8) . . ?
C2 Mo1 C4 109.95(8) . . ?
C3 Mo1 C9 86.03(9) . . ?
C2 Mo1 C9 139.25(8) . . ?
C4 Mo1 C9 101.54(8) . . ?
C3 Mo1 C8 82.86(9) . . ?
C2 Mo1 C8 104.01(8) . . ?
C4 Mo1 C8 135.08(8) . . ?
C9 Mo1 C8 36.54(8) . . ?
C3 Mo1 C5 119.37(9) . . ?
C2 Mo1 C5 152.09(8) . . ?
C4 Mo1 C5 96.45(8) . . ?
C9 Mo1 C5 35.36(8) . . ?
C8 Mo1 C5 59.49(8) . . ?
C3 Mo1 C7 113.82(9) . . ?
C2 Mo1 C7 94.53(8) . . ?
C4 Mo1 C7 155.11(8) . . ?
C9 Mo1 C7 59.34(8) . . ?
C8 Mo1 C7 35.27(9) . . ?
C5 Mo1 C7 58.67(8) . . ?
C3 Mo1 C6 140.31(8) . . ?
C2 Mo1 C6 117.93(8) . . ?
C4 Mo1 C6 123.31(8) . . ?
C9 Mo1 C6 58.44(8) . . ?
C8 Mo1 C6 58.30(9) . . ?
C5 Mo1 C6 35.01(8) . . ?
C7 Mo1 C6 34.60(8) . . ?
C3 Mo1 Br1 134.96(6) . . ?
C2 Mo1 Br1 76.32(6) . . ?
C4 Mo1 Br1 78.87(6) . . ?
C9 Mo1 Br1 136.31(6) . . ?
C8 Mo1 Br1 138.62(7) . . ?
C5 Mo1 Br1 100.96(6) . . ?
C7 Mo1 Br1 103.53(7) . . ?
C6 Mo1 Br1 84.48(6) . . ?
B12 Br1 Mo1 116.42(7) . . ?
B4 C1 B5 62.71(16) . . ?
B4 C1 B6 115.48(18) . . ?
B5 C1 B6 63.18(15) . . ?
B4 C1 B2 115.46(19) . . ?
B5 C1 B2 115.90(19) . . ?
B6 C1 B2 63.50(18) . . ?
B4 C1 B3 63.15(18) . . ?
B5 C1 B3 115.40(19) . . ?
B6 C1 B3 115.66(18) . . ?
B2 C1 B3 62.74(19) . . ?
O2 C2 Mo1 177.64(18) . . ?
O3 C3 Mo1 177.4(2) . . ?
O4 C4 Mo1 177.80(18) . . ?
C9 C5 C6 107.5(2) . . ?
C9 C5 Mo1 70.11(12) . . ?
C6 C5 Mo1 74.04(12) . . ?
C7 C6 C5 108.7(2) . . ?
C7 C6 Mo1 71.52(13) . . ?
C5 C6 Mo1 70.95(12) . . ?
C8 C7 C6 107.9(2) . . ?
C8 C7 Mo1 69.87(12) . . ?
C6 C7 Mo1 73.88(12) . . ?
C7 C8 C9 107.9(2) . . ?
C7 C8 Mo1 74.86(13) . . ?
C9 C8 Mo1 71.64(12) . . ?
C5 C9 C8 108.0(2) . . ?
C5 C9 Mo1 74.53(13) . . ?
C8 C9 Mo1 71.83(12) . . ?
C1 B2 B7 104.3(2) . . ?
C1 B2 B3 58.68(17) . . ?
B7 B2 B3 59.73(17) . . ?
C1 B2 B11 103.89(19) . . ?
B7 B2 B11 60.87(16) . . ?
B3 B2 B11 108.3(2) . . ?
C1 B2 B6 58.15(16) . . ?
B7 B2 B6 108.39(19) . . ?
B3 B2 B6 107.9(2) . . ?
B11 B2 B6 59.70(16) . . ?
C1 B3 B7 104.5(2) . . ?
C1 B3 B2 58.58(17) . . ?
B7 B3 B2 60.08(17) . . ?
C1 B3 B8 104.41(19) . . ?
B7 B3 B8 60.91(15) . . ?
B2 B3 B8 108.9(2) . . ?
C1 B3 B4 58.04(16) . . ?
B7 B3 B4 108.44(19) . . ?
B2 B3 B4 107.8(2) . . ?
B8 B3 B4 60.05(16) . . ?
C1 B4 B5 58.77(15) . . ?
C1 B4 B9 105.05(18) . . ?
B5 B4 B9 60.37(14) . . ?
C1 B4 B8 104.86(19) . . ?
B5 B4 B8 109.00(17) . . ?
B9 B4 B8 60.72(14) . . ?
C1 B4 B3 58.80(17) . . ?
B5 B4 B3 108.6(2) . . ?
B9 B4 B3 108.63(17) . . ?
B8 B4 B3 59.87(16) . . ?
C1 B5 B4 58.51(17) . . ?
C1 B5 B9 104.56(17) . . ?
B4 B5 B9 59.99(14) . . ?
C1 B5 B10 104.40(17) . . ?
B4 B5 B10 108.60(17) . . ?
B9 B5 B10 60.92(13) . . ?
C1 B5 B6 58.51(16) . . ?
B4 B5 B6 108.13(19) . . ?
B9 B5 B6 108.77(16) . . ?
B10 B5 B6 59.93(14) . . ?
C1 B6 B11 104.0(2) . . ?
C1 B6 B10 104.25(19) . . ?
B11 B6 B10 60.66(14) . . ?
C1 B6 B5 58.31(15) . . ?
B11 B6 B5 108.21(18) . . ?
B10 B6 B5 59.94(14) . . ?
C1 B6 B2 58.35(17) . . ?
B11 B6 B2 59.71(16) . . ?
B10 B6 B2 108.24(19) . . ?
B5 B6 B2 107.6(2) . . ?
B12 B7 B3 106.09(18) . . ?
B12 B7 B2 106.13(19) . . ?
B3 B7 B2 60.18(18) . . ?
B12 B7 B8 59.43(14) . . ?
B3 B7 B8 59.79(17) . . ?
B2 B7 B8 108.07(18) . . ?
B12 B7 B11 59.32(14) . . ?
B3 B7 B11 107.68(19) . . ?
B2 B7 B11 59.63(17) . . ?
B8 B7 B11 108.02(17) . . ?
B12 B8 B3 105.4(2) . . ?
B12 B8 B4 105.46(17) . . ?
B3 B8 B4 60.08(16) . . ?
B12 B8 B9 59.62(13) . . ?
B3 B8 B9 107.73(18) . . ?
B4 B8 B9 59.39(14) . . ?
B12 B8 B7 59.04(14) . . ?
B3 B8 B7 59.31(16) . . ?
B4 B8 B7 107.2(2) . . ?
B9 B8 B7 108.00(18) . . ?
B12 B9 B4 105.53(17) . . ?
B12 B9 B5 105.62(16) . . ?
B4 B9 B5 59.64(14) . . ?
B12 B9 B8 59.21(13) . . ?
B4 B9 B8 59.89(14) . . ?
B5 B9 B8 107.76(18) . . ?
B12 B9 B10 59.34(12) . . ?
B4 B9 B10 107.22(18) . . ?
B5 B9 B10 59.53(13) . . ?
B8 B9 B10 108.05(17) . . ?
B12 B10 B6 105.79(17) . . ?
B12 B10 B5 105.64(16) . . ?
B6 B10 B5 60.12(14) . . ?
B12 B10 B11 59.14(13) . . ?
B6 B10 B11 59.65(14) . . ?
B5 B10 B11 107.54(18) . . ?
B12 B10 B9 59.35(12) . . ?
B6 B10 B9 107.83(18) . . ?
B5 B10 B9 59.55(13) . . ?
B11 B10 B9 107.88(17) . . ?
B12 B11 B6 106.22(17) . . ?
B12 B11 B2 105.8(2) . . ?
B6 B11 B2 60.59(16) . . ?
B12 B11 B10 59.65(13) . . ?
B6 B11 B10 59.69(14) . . ?
B2 B11 B10 108.16(17) . . ?
B12 B11 B7 59.03(14) . . ?
B6 B11 B7 108.0(2) . . ?
B2 B11 B7 59.50(17) . . ?
B10 B11 B7 108.06(18) . . ?
B7 B12 B11 61.65(16) . . ?
B7 B12 B8 61.53(16) . . ?
B11 B12 B8 111.59(18) . . ?
B7 B12 B10 111.43(17) . . ?
B11 B12 B10 61.21(14) . . ?
B8 B12 B10 111.25(15) . . ?
B7 B12 B9 111.26(16) . . ?
B11 B12 B9 111.14(16) . . ?
B8 B12 B9 61.17(13) . . ?
B10 B12 B9 61.32(13) . . ?
B7 B12 Br1 120.90(14) . . ?
B11 B12 Br1 114.93(14) . . ?
B8 B12 Br1 125.30(15) . . ?
B10 B12 Br1 115.38(14) . . ?
B9 B12 Br1 121.80(14) . . ?

loop_
_geom_bond_atom_site_label_1
_geom_bond_atom_site_label_2
_geom_bond_distance
_geom_bond_site_symmetry_2
_geom_bond_publ_flag
Mo1 C3 2.005(2) . ?
Mo1 C2 2.013(2) . ?
Mo1 C4 2.035(2) . ?
Mo1 C9 2.282(2) . ?
Mo1 C8 2.285(2) . ?
Mo1 C5 2.339(2) . ?
Mo1 C7 2.349(2) . ?
Mo1 C6 2.379(2) . ?
Mo1 Br1 2.6759(2) . ?
Br1 B12 2.028(2) . ?
O2 C2 1.136(2) . ?
O3 C3 1.137(3) . ?
O4 C4 1.131(2) . ?
C1 B4 1.693(4) . ?
C1 B5 1.698(4) . ?
C1 B6 1.702(4) . ?
C1 B2 1.705(4) . ?
C1 B3 1.707(4) . ?
C5 C9 1.405(3) . ?
C5 C6 1.420(3) . ?
C6 C7 1.406(3) . ?
C7 C8 1.405(4) . ?
C8 C9 1.432(3) . ?
B2 B7 1.774(4) . ?
B2 B3 1.776(5) . ?
B2 B11 1.777(4) . ?
B2 B6 1.793(4) . ?
B3 B7 1.768(4) . ?
B3 B8 1.777(4) . ?
B3 B4 1.781(4) . ?
B4 B5 1.765(4) . ?
B4 B9 1.771(4) . ?
B4 B8 1.780(3) . ?
B5 B9 1.778(3) . ?
B5 B10 1.778(3) . ?
B5 B6 1.781(4) . ?
B6 B11 1.777(3) . ?
B6 B10 1.777(4) . ?
B7 B12 1.753(3) . ?
B7 B8 1.797(4) . ?
B7 B11 1.799(4) . ?
B8 B12 1.760(3) . ?
B8 B9 1.795(3) . ?
B9 B12 1.767(3) . ?
B9 B10 1.802(3) . ?
B10 B12 1.767(3) . ?
B10 B11 1.795(3) . ?
B11 B12 1.758(3) . ?
